data_4025122
loop_
_publ_author_name
'Erin M. O'Brien'
'Barbara J. Morgan'
'Carol A. Mulrooney'
'Patrick J. Carroll'
'Marisa C. Kozlowski'

_publ_section_title
;
 Perylenequinone Natural Products: Total Synthesis of Hypocrellin A
;
_journal_name_full 'Journal of Organic Chemistry'
_journal_page_first 57
_journal_page_last 68
_journal_paper_doi 10.1021/jo901386d
_journal_volume 75
_journal_year 2010
_chemical_formula_sum 'C54 H58 O16'
_chemical_formula_weight 963.00
_space_group_IT_number 1
_symmetry_cell_setting triclinic
_symmetry_Int_Tables_number 1
_symmetry_space_group_name_Hall 'P 1'
_symmetry_space_group_name_H-M 'P 1'
_atom_sites_solution_hydrogens geom
_atom_sites_solution_primary direct
_audit_creation_method SHELXL-97
_cell_angle_alpha 102.449(3)
_cell_angle_beta 103.130(3)
_cell_angle_gamma 90.260(2)
_cell_formula_units_Z 2
_cell_length_a 12.4479(13)
_cell_length_b 12.4665(13)
_cell_length_c 16.814(2)
_cell_measurement_temperature 143(1)
_cell_volume 2477.3(5)
_computing_data_collection 'CrystalClear (Rigaku, 1999)'
_computing_data_reduction 'CrystalClear (Rigaku, 1999)'
_computing_structure_refinement 'SHELXL-97 (Sheldrick, 1997)'
_computing_structure_solution 'SIR97 (Altomare, 1999)'
_diffrn_ambient_temperature 143(1)
_diffrn_measured_fraction_theta_full 0.983
_diffrn_measured_fraction_theta_max 0.983
_diffrn_measurement_device 'CCD Area Detector'
_diffrn_measurement_device_type 'Rigaku Mercury'
_diffrn_measurement_method 'phi and omega rotations'
_diffrn_radiation_monochromator graphite
_diffrn_radiation_source 'rotating anode'
_diffrn_radiation_type MoK\a
_diffrn_radiation_wavelength 0.71069
_diffrn_reflns_av_R_equivalents 0.0184
_diffrn_reflns_av_sigmaI/netI 0.0395
_diffrn_reflns_limit_h_max 14
_diffrn_reflns_limit_h_min -14
_diffrn_reflns_limit_k_max 14
_diffrn_reflns_limit_k_min -14
_diffrn_reflns_limit_l_max 19
_diffrn_reflns_limit_l_min -17
_diffrn_reflns_number 18471
_diffrn_reflns_theta_full 25.01
_diffrn_reflns_theta_max 25.01
_diffrn_reflns_theta_min 2.55
_exptl_absorpt_coefficient_mu 0.095
_exptl_absorpt_correction_type none
_exptl_crystal_density_diffrn 1.291
_exptl_crystal_density_method 'not measured'
_exptl_crystal_F_000 1020
_exptl_crystal_size_max 0.25
_exptl_crystal_size_mid 0.20
_exptl_crystal_size_min 0.04
_refine_diff_density_max 0.388
_refine_diff_density_min -0.378
_refine_diff_density_rms 0.066
_refine_ls_extinction_coef 0.011(2)
_refine_ls_extinction_expression Fc^*^=kFc[1+0.001xFc^2^\l^3^/sin(2\q)]^-1/4^
_refine_ls_extinction_method SHELXL
_refine_ls_goodness_of_fit_ref 1.043
_refine_ls_hydrogen_treatment constr
_refine_ls_matrix_type full
_refine_ls_number_parameters 1263
_refine_ls_number_reflns 13827
_refine_ls_number_restraints 60
_refine_ls_restrained_S_all 1.052
_refine_ls_R_factor_all 0.0925
_refine_ls_R_factor_gt 0.0796
_refine_ls_shift/su_max 0.070
_refine_ls_shift/su_mean 0.004
_refine_ls_structure_factor_coef Fsqd
_refine_ls_weighting_details 'calc w=1/[\s^2^(Fo^2^)+(0.1520P)^2^+1.3463P] where P=(Fo^2^+2Fc^2^)/3'
_refine_ls_weighting_scheme calc
_refine_ls_wR_factor_gt 0.2148
_refine_ls_wR_factor_ref 0.2357
_reflns_number_gt 11424
_reflns_number_total 13827
_reflns_threshold_expression >2sigma(I)
_cod_data_source_file jo901386d_si_004.cif
_cod_data_source_block shelxl
_cod_depositor_comments
;
The following automatic conversions were performed:

data name '_atom_site_symetry_multiplicity' was replaced with
'_atom_site_symmetry_multiplicity' as specified in the replacement
file 'data/replacement-values/replacement_tags.lst'.

Automatic conversion script
Id: cif_correct_tags 9268 2022-04-12 08:56:07Z antanas 
;
_cod_original_cell_volume 2477.4(5)
_cod_original_sg_symbol_H-M 'P 1 '
_cod_database_code 4025122
_chemical_absolute_structure syn

loop_
_symmetry_equiv_pos_as_xyz
'x, y, z'

loop_
_atom_site_label
_atom_site_type_symbol
_atom_site_fract_x
_atom_site_fract_y
_atom_site_fract_z
_atom_site_U_iso_or_equiv
_atom_site_adp_type
_atom_site_occupancy
_atom_site_symmetry_multiplicity
_atom_site_calc_flag
_atom_site_refinement_flags
_atom_site_disorder_assembly
_atom_site_disorder_group
C1 C 0.7220(4) 0.5423(4) 0.7912(3) 0.0392(10) Uani 1 1 d . . .
C2 C 0.6710(4) 0.4350(4) 0.7723(3) 0.0435(11) Uani 1 1 d . . .
H2 H 0.7109 0.3750 0.7551 0.058 Uiso 1 1 calc R . .
C3 C 0.5653(4) 0.4167(4) 0.7787(3) 0.0456(11) Uani 1 1 d . . .
C4 C 0.5053(4) 0.5072(4) 0.8083(3) 0.0442(11) Uani 1 1 d . . .
C5 C 0.5513(4) 0.6139(4) 0.8247(3) 0.0399(10) Uani 1 1 d . . .
C6 C 0.6604(4) 0.6345(4) 0.8167(3) 0.0363(10) Uani 1 1 d . . .
C7 C 0.7108(4) 0.7416(4) 0.8278(3) 0.0401(11) Uani 1 1 d . . .
C8 C 0.8126(4) 0.7538(4) 0.8130(3) 0.0439(11) Uani 1 1 d . . .
C9 C 0.8747(4) 0.6621(4) 0.7913(3) 0.0419(11) Uani 1 1 d . . .
C10 C 0.8307(4) 0.5572(4) 0.7814(3) 0.0400(10) Uani 1 1 d . . .
C11 C 0.8991(4) 0.4610(4) 0.7618(3) 0.0396(10) Uani 1 1 d . . .
C12 C 0.9114(4) 0.4187(4) 0.6781(3) 0.0452(12) Uani 1 1 d . . .
C13 C 0.8535(5) 0.4640(5) 0.6116(4) 0.0606(15) Uani 1 1 d . . .
H13 H 0.8053 0.5191 0.6226 0.081 Uiso 1 1 calc R . .
C14 C 0.8664(6) 0.4290(7) 0.5313(4) 0.076(2) Uani 1 1 d . . .
C15 C 0.9305(5) 0.3402(6) 0.5143(4) 0.0659(17) Uani 1 1 d . . .
C16 C 0.9857(4) 0.2911(5) 0.5761(3) 0.0511(13) Uani 1 1 d . . .
C17 C 0.9786(4) 0.3283(4) 0.6605(3) 0.0403(10) Uani 1 1 d . . .
C18 C 1.0346(4) 0.2837(4) 0.7291(3) 0.0407(10) Uani 1 1 d . . .
C19 C 1.0226(4) 0.3243(4) 0.8088(3) 0.0424(11) Uani 1 1 d . . .
C20 C 0.9540(4) 0.4123(4) 0.8246(3) 0.0396(10) Uani 1 1 d . . .
C21 C 0.5098(5) 0.3012(5) 0.7531(4) 0.0576(14) Uani 1 1 d . . .
H21A H 0.4305 0.3074 0.7369 0.077 Uiso 1 1 calc R . .
H21B H 0.5329 0.2616 0.7041 0.077 Uiso 1 1 calc R . .
C22 C 0.5324(6) 0.2357(6) 0.8169(6) 0.080(2) Uani 1 1 d . . .
C23 C 0.6499(9) 0.1057(9) 0.8512(11) 0.151(6) Uani 1 1 d . . .
H23A H 0.6708 0.1123 0.9114 0.201 Uiso 1 1 calc R . .
H23B H 0.7028 0.0621 0.8259 0.201 Uiso 1 1 calc R . .
C24 C 0.5325(8) 0.0533(9) 0.8146(10) 0.129(4) Uani 1 1 d . . .
H24A H 0.5325 -0.0114 0.7706 0.172 Uiso 1 1 calc R . .
H24B H 0.5029 0.0318 0.8579 0.172 Uiso 1 1 calc R . .
C25 C 0.5003(8) 0.2857(9) 0.8967(6) 0.103(3) Uani 1 1 d . . .
H25A H 0.4239 0.3024 0.8845 0.155 Uiso 1 1 calc R . .
H25B H 0.5451 0.3520 0.9239 0.155 Uiso 1 1 calc R . .
H25C H 0.5112 0.2346 0.9328 0.155 Uiso 1 1 calc R . .
C26 C 0.3638(6) 0.5284(6) 0.8869(5) 0.075(2) Uani 1 1 d . . .
H26A H 0.2874 0.5067 0.8791 0.113 Uiso 1 1 calc R . .
H26B H 0.3731 0.6072 0.9004 0.113 Uiso 1 1 calc R . .
H26C H 0.4075 0.4999 0.9317 0.113 Uiso 1 1 calc R . .
C27 C 0.4150(5) 0.7315(5) 0.7832(4) 0.0593(15) Uani 1 1 d . . .
H27A H 0.3690 0.6680 0.7483 0.079 Uiso 1 1 calc R . .
H27B H 0.4566 0.7597 0.7491 0.079 Uiso 1 1 calc R . .
C28 C 0.3425(5) 0.8198(5) 0.8171(4) 0.0536(13) Uani 1 1 d . . .
C29 C 0.3365(4) 0.8429(5) 0.9024(4) 0.0565(14) Uani 1 1 d . . .
H29 H 0.3799 0.8066 0.9400 0.075 Uiso 1 1 calc R . .
C30 C 0.2658(5) 0.9194(6) 0.9286(4) 0.0683(17) Uani 1 1 d . . .
H30 H 0.2630 0.9356 0.9847 0.091 Uiso 1 1 calc R . .
C31 C 0.1990(6) 0.9730(6) 0.8744(6) 0.080(2) Uani 1 1 d . . .
H31 H 0.1506 1.0234 0.8934 0.106 Uiso 1 1 calc R . .
C32 C 0.2047(7) 0.9513(8) 0.7924(6) 0.096(3) Uani 1 1 d . . .
H32 H 0.1599 0.9872 0.7554 0.127 Uiso 1 1 calc R . .
C33 C 0.2778(7) 0.8749(7) 0.7633(5) 0.082(2) Uani 1 1 d . . .
H33 H 0.2823 0.8619 0.7076 0.109 Uiso 1 1 calc R . .
C34 C 0.6699(5) 0.8747(5) 0.9390(4) 0.0601(15) Uani 1 1 d . . .
H34A H 0.6303 0.9401 0.9498 0.090 Uiso 1 1 calc R . .
H34B H 0.7469 0.8907 0.9655 0.090 Uiso 1 1 calc R . .
H34C H 0.6412 0.8188 0.9612 0.090 Uiso 1 1 calc R . .
C35 C 0.8631(5) 0.8687(4) 0.8239(4) 0.0519(13) Uani 1 1 d . . .
C36 C 0.8954(7) 1.0053(6) 0.7534(7) 0.098(3) Uani 1 1 d . . .
H36A H 0.8777 1.0194 0.6981 0.147 Uiso 1 1 calc R . .
H36B H 0.9741 1.0047 0.7725 0.147 Uiso 1 1 calc R . .
H36C H 0.8677 1.0619 0.7908 0.147 Uiso 1 1 calc R . .
C37 C 1.0676(6) 0.6837(7) 0.8453(6) 0.092(2) Uani 1 1 d . . .
H37A H 1.1349 0.6984 0.8298 0.138 Uiso 1 1 calc R . .
H37B H 1.0698 0.6137 0.8605 0.138 Uiso 1 1 calc R . .
H37C H 1.0598 0.7403 0.8921 0.138 Uiso 1 1 calc R . .
C38 C 0.8066(11) 0.4820(11) 0.4613(6) 0.137(5) Uani 1 1 d D . .
H38A H 0.7314 0.4958 0.4658 0.183 Uiso 1 1 calc R . .
H38B H 0.8048 0.4347 0.4070 0.183 Uiso 1 1 calc R . .
C39 C 0.8741(11) 0.5919(11) 0.4730(8) 0.185(7) Uani 1 1 d DU . .
C40 C 1.0360(19) 0.6732(18) 0.5860(10) 0.245(10) Uani 1 1 d DU . .
H40A H 1.1032 0.7153 0.5892 0.325 Uiso 1 1 calc R . .
H40B H 1.0466 0.6345 0.6312 0.325 Uiso 1 1 calc R . .
C41 C 0.9348(17) 0.7426(17) 0.5815(11) 0.204(8) Uani 1 1 d DU . .
H41A H 0.9266 0.7754 0.6374 0.271 Uiso 1 1 calc R . .
H41B H 0.9429 0.8013 0.5532 0.271 Uiso 1 1 calc R . .
C42 C 0.851(2) 0.660(2) 0.4080(15) 0.268(11) Uani 1 1 d DU . .
H42A H 0.8684 0.6209 0.3574 0.402 Uiso 1 1 calc R . .
H42B H 0.8947 0.7284 0.4285 0.402 Uiso 1 1 calc R . .
H42C H 0.7738 0.6756 0.3968 0.402 Uiso 1 1 calc R . .
C43 C 1.0373(7) 0.3169(9) 0.4115(5) 0.098(3) Uani 1 1 d . . .
H43A H 1.0327 0.2837 0.3537 0.147 Uiso 1 1 calc R . .
H43B H 1.0952 0.2856 0.4461 0.147 Uiso 1 1 calc R . .
H43C H 1.0529 0.3948 0.4211 0.147 Uiso 1 1 calc R . .
C44 C 0.9856(6) 0.0976(6) 0.5312(5) 0.0737(19) Uani 1 1 d . . .
H44A H 0.9168 0.1013 0.4911 0.098 Uiso 1 1 calc R . .
H44B H 0.9680 0.0804 0.5806 0.098 Uiso 1 1 calc R . .
C45 C 1.0526(5) 0.0109(5) 0.4942(4) 0.0636(16) Uani 1 1 d . . .
C46 C 1.0506(7) -0.0080(7) 0.4088(5) 0.088(2) Uani 1 1 d . . .
H46 H 1.0083 0.0344 0.3756 0.117 Uiso 1 1 calc R . .
C47 C 1.1114(7) -0.0899(9) 0.3736(6) 0.098(3) Uani 1 1 d . . .
H47 H 1.1086 -0.1041 0.3165 0.131 Uiso 1 1 calc R . .
C48 C 1.1728(8) -0.1471(9) 0.4213(8) 0.116(4) Uani 1 1 d . . .
H48 H 1.2132 -0.2020 0.3970 0.154 Uiso 1 1 calc R . .
C49 C 1.1799(9) -0.1295(9) 0.5048(9) 0.122(4) Uani 1 1 d . . .
H49 H 1.2245 -0.1712 0.5373 0.163 Uiso 1 1 calc R . .
C50 C 1.1185(7) -0.0473(7) 0.5409(6) 0.088(2) Uani 1 1 d . . .
H50 H 1.1238 -0.0331 0.5983 0.118 Uiso 1 1 calc R . .
C51 C 1.2112(5) 0.2274(6) 0.7157(4) 0.0651(17) Uani 1 1 d . . .
H51A H 1.2539 0.1636 0.7086 0.098 Uiso 1 1 calc R . .
H51B H 1.2453 0.2780 0.7671 0.098 Uiso 1 1 calc R . .
H51C H 1.2078 0.2623 0.6696 0.098 Uiso 1 1 calc R . .
C52 C 1.0786(4) 0.2735(5) 0.8783(3) 0.0488(12) Uani 1 1 d . . .
C53 C 1.2459(5) 0.2722(6) 0.9811(4) 0.0673(17) Uani 1 1 d . . .
H53A H 1.3198 0.3048 0.9976 0.101 Uiso 1 1 calc R . .
H53B H 1.2481 0.1936 0.9660 0.101 Uiso 1 1 calc R . .
H53C H 1.2104 0.2921 1.0268 0.101 Uiso 1 1 calc R . .
C54 C 0.8764(6) 0.4051(7) 0.9417(4) 0.0713(18) Uani 1 1 d . . .
H54A H 0.8822 0.4421 0.9990 0.107 Uiso 1 1 calc R . .
H54B H 0.8930 0.3295 0.9391 0.107 Uiso 1 1 calc R . .
H54C H 0.8027 0.4090 0.9097 0.107 Uiso 1 1 calc R . .
O1 O 0.6455(4) 0.2090(5) 0.8320(5) 0.106(2) Uani 1 1 d . . .
O2 O 0.4716(5) 0.1304(4) 0.7836(5) 0.0993(18) Uani 1 1 d . . .
O3 O 0.3989(3) 0.4858(3) 0.8114(3) 0.0578(10) Uani 1 1 d . . .
O4 O 0.4883(3) 0.7000(3) 0.8505(2) 0.0449(8) Uani 1 1 d . . .
O5 O 0.6569(3) 0.8360(3) 0.8496(2) 0.0470(8) Uani 1 1 d . . .
O6 O 0.8454(4) 0.9001(3) 0.7516(3) 0.0672(11) Uani 1 1 d . . .
O7 O 0.9125(4) 0.9230(4) 0.8900(3) 0.0774(13) Uani 1 1 d . . .
O8 O 0.9771(3) 0.6820(3) 0.7770(3) 0.0580(10) Uani 1 1 d . . .
O9 O 0.9941(9) 0.6018(8) 0.5049(6) 0.149(3) Uani 1 1 d DU . .
O10 O 0.8389(12) 0.6711(10) 0.5355(8) 0.190(5) Uani 1 1 d DU . .
O11 O 0.9362(4) 0.2975(5) 0.4313(3) 0.0855(16) Uani 1 1 d . . .
O12 O 1.0475(3) 0.2006(3) 0.5533(2) 0.0547(9) Uani 1 1 d . . .
O13 O 1.1005(3) 0.1948(3) 0.7182(2) 0.0503(9) Uani 1 1 d . . .
O14 O 1.1839(3) 0.3118(3) 0.9091(2) 0.0532(9) Uani 1 1 d . . .
O15 O 1.0347(3) 0.2069(4) 0.9057(3) 0.0690(12) Uani 1 1 d . . .
O16 O 0.9545(3) 0.4579(3) 0.9075(2) 0.0539(9) Uani 1 1 d . . .
C1' C 0.3324(4) 0.5927(4) 0.3254(3) 0.0456(12) Uani 1 1 d . . .
C2' C 0.2985(5) 0.5497(5) 0.3889(3) 0.0560(14) Uani 1 1 d . . .
H2' H 0.2438 0.4931 0.3730 0.075 Uiso 1 1 calc R . .
C3' C 0.3450(6) 0.5902(7) 0.4733(4) 0.076(2) Uani 1 1 d D . .
C4' C 0.4226(6) 0.6810(7) 0.4960(4) 0.074(2) Uani 1 1 d . . .
C5' C 0.4514(5) 0.7285(5) 0.4377(4) 0.0600(15) Uani 1 1 d . . .
C6' C 0.4110(4) 0.6849(5) 0.3493(3) 0.0475(12) Uani 1 1 d . . .
C7' C 0.4413(4) 0.7230(5) 0.2845(4) 0.0503(12) Uani 1 1 d . . .
C8' C 0.3989(4) 0.6748(5) 0.2023(3) 0.0461(12) Uani 1 1 d . . .
C9' C 0.3231(4) 0.5814(4) 0.1801(3) 0.0429(11) Uani 1 1 d . . .
C10' C 0.2887(4) 0.5397(4) 0.2394(3) 0.0424(11) Uani 1 1 d . . .
C11' C 0.2096(4) 0.4426(4) 0.2157(3) 0.0422(11) Uani 1 1 d . . .
C12' C 0.0934(4) 0.4577(4) 0.2054(3) 0.0437(11) Uani 1 1 d . . .
C13' C 0.0547(4) 0.5651(4) 0.2205(3) 0.0465(12) Uani 1 1 d . . .
H13' H 0.1065 0.6244 0.2388 0.062 Uiso 1 1 calc R . .
C14' C -0.0557(4) 0.5862(5) 0.2095(4) 0.0522(13) Uani 1 1 d . . .
C15' C -0.1330(4) 0.4920(5) 0.1834(4) 0.0514(13) Uani 1 1 d . . .
C16' C -0.0992(4) 0.3873(5) 0.1718(3) 0.0468(12) Uani 1 1 d . . .
C17' C 0.0160(4) 0.3664(4) 0.1817(3) 0.0433(11) Uani 1 1 d . . .
C18' C 0.0574(4) 0.2574(4) 0.1690(3) 0.0435(11) Uani 1 1 d . . .
C19' C 0.1691(4) 0.2451(4) 0.1814(4) 0.0498(13) Uani 1 1 d . . .
C20' C 0.2451(4) 0.3363(5) 0.2037(4) 0.0527(13) Uani 1 1 d . . .
C21' C 0.3152(8) 0.5280(9) 0.5361(5) 0.125(4) Uani 1 1 d D . .
H21C H 0.2354 0.5221 0.5276 0.167 Uiso 1 1 calc R . .
H21D H 0.3455 0.5699 0.5927 0.167 Uiso 1 1 calc R . .
C22' C 0.3602(13) 0.4098(9) 0.5265(8) 0.214(8) Uani 1 1 d DU . .
C23' C 0.3239(13) 0.2252(10) 0.4414(8) 0.168(6) Uani 1 1 d D . .
H23C H 0.3786 0.1792 0.4206 0.223 Uiso 1 1 calc R . .
H23D H 0.2520 0.2020 0.4044 0.223 Uiso 1 1 calc R . .
C24' C 0.3237(14) 0.2160(10) 0.5298(9) 0.157(5) Uani 1 1 d D . .
H24C H 0.2563 0.1786 0.5320 0.209 Uiso 1 1 calc R . .
H24D H 0.3870 0.1786 0.5537 0.209 Uiso 1 1 calc R . .
C25' C 0.4820(13) 0.3994(14) 0.5444(10) 0.198(8) Uani 1 1 d D . .
H25D H 0.5150 0.4411 0.5998 0.296 Uiso 1 1 calc R . .
H25E H 0.5117 0.4269 0.5043 0.296 Uiso 1 1 calc R . .
H25F H 0.4978 0.3234 0.5407 0.296 Uiso 1 1 calc R . .
C26' C 0.5828(7) 0.7279(10) 0.6107(5) 0.105(3) Uani 1 1 d . . .
H26D H 0.6024 0.7606 0.6696 0.157 Uiso 1 1 calc R . .
H26E H 0.6175 0.7706 0.5814 0.157 Uiso 1 1 calc R . .
H26F H 0.6071 0.6542 0.6012 0.157 Uiso 1 1 calc R . .
C27' C 0.4678(6) 0.9230(7) 0.4750(6) 0.091(3) Uani 1 1 d . . .
H27C H 0.4226 0.9232 0.5151 0.121 Uiso 1 1 calc R . .
H27D H 0.4199 0.9294 0.4222 0.121 Uiso 1 1 calc R . .
C28' C 0.5506(6) 1.0165(7) 0.5058(6) 0.082(2) Uani 1 1 d . . .
C29' C 0.6011(8) 1.0544(7) 0.5880(6) 0.101(3) Uani 1 1 d . . .
H29' H 0.5828 1.0202 0.6275 0.135 Uiso 1 1 calc R . .
C30' C 0.6793(8) 1.1429(9) 0.6150(7) 0.106(3) Uani 1 1 d . . .
H30' H 0.7110 1.1697 0.6716 0.141 Uiso 1 1 calc R . .
C31' C 0.7062(7) 1.1862(9) 0.5582(9) 0.112(4) Uani 1 1 d . . .
H31' H 0.7590 1.2447 0.5756 0.149 Uiso 1 1 calc R . .
C32' C 0.6611(10) 1.1508(10) 0.4737(9) 0.135(4) Uani 1 1 d . . .
H32' H 0.6829 1.1834 0.4346 0.180 Uiso 1 1 calc R . .
C33' C 0.5814(9) 1.0641(9) 0.4494(8) 0.113(3) Uani 1 1 d . . .
H33' H 0.5487 1.0385 0.3928 0.151 Uiso 1 1 calc R . .
C34' C 0.6292(5) 0.7912(8) 0.3232(5) 0.085(2) Uani 1 1 d . . .
H34D H 0.6748 0.8572 0.3331 0.127 Uiso 1 1 calc R . .
H34E H 0.6469 0.7372 0.2787 0.127 Uiso 1 1 calc R . .
H34F H 0.6423 0.7631 0.3733 0.127 Uiso 1 1 calc R . .
C35' C 0.4310(5) 0.7191(4) 0.1347(4) 0.0513(13) Uani 1 1 d . . .
C36' C 0.5708(5) 0.7376(6) 0.0669(4) 0.0652(16) Uani 1 1 d . . .
H36D H 0.6448 0.7164 0.0665 0.098 Uiso 1 1 calc R . .
H36E H 0.5699 0.8164 0.0798 0.098 Uiso 1 1 calc R . .
H36F H 0.5231 0.7085 0.0128 0.098 Uiso 1 1 calc R . .
C37' C 0.1905(5) 0.5609(6) 0.0503(4) 0.0651(17) Uani 1 1 d . . .
H37D H 0.1763 0.5216 -0.0071 0.098 Uiso 1 1 calc R . .
H37E H 0.1947 0.6385 0.0530 0.098 Uiso 1 1 calc R . .
H37F H 0.1319 0.5434 0.0747 0.098 Uiso 1 1 calc R . .
C38' C -0.0956(5) 0.7007(5) 0.2274(4) 0.0615(15) Uani 1 1 d . . .
H38C H -0.0528 0.7397 0.2818 0.082 Uiso 1 1 calc R . .
H38D H -0.1719 0.6951 0.2315 0.082 Uiso 1 1 calc R . .
C39' C -0.0896(5) 0.7695(5) 0.1647(4) 0.0629(16) Uani 1 1 d . . .
C40' C -0.0713(7) 0.7182(8) 0.0278(5) 0.092(2) Uani 1 1 d . . .
H40C H -0.1098 0.7421 -0.0218 0.123 Uiso 1 1 calc R . .
H40D H -0.0420 0.6472 0.0108 0.123 Uiso 1 1 calc R . .
C41' C 0.0197(7) 0.8013(6) 0.0795(5) 0.081(2) Uani 1 1 d . . .
H41C H 0.0894 0.7844 0.0644 0.107 Uiso 1 1 calc R . .
H41D H 0.0019 0.8752 0.0732 0.107 Uiso 1 1 calc R . .
C42' C -0.1434(6) 0.8798(6) 0.1867(5) 0.082(2) Uani 1 1 d . . .
H42D H -0.1075 0.9181 0.2425 0.123 Uiso 1 1 calc R . .
H42E H -0.2203 0.8660 0.1835 0.123 Uiso 1 1 calc R . .
H42F H -0.1357 0.9239 0.1478 0.123 Uiso 1 1 calc R . .
C43' C -0.3097(5) 0.4834(6) 0.0917(5) 0.080(2) Uani 1 1 d . . .
H43D H -0.3852 0.4983 0.0920 0.120 Uiso 1 1 calc R . .
H43E H -0.3051 0.4068 0.0678 0.120 Uiso 1 1 calc R . .
H43F H -0.2831 0.5271 0.0589 0.120 Uiso 1 1 calc R . .
C44' C -0.2072(6) 0.2678(7) 0.2186(4) 0.076(2) Uani 1 1 d . . .
H44C H -0.2258 0.3314 0.2566 0.101 Uiso 1 1 calc R . .
H44D H -0.1453 0.2346 0.2490 0.101 Uiso 1 1 calc R . .
C45' C -0.3051(5) 0.1859(5) 0.1847(4) 0.0593(15) Uani 1 1 d . . .
C46' C -0.3820(8) 0.1832(9) 0.1092(6) 0.112(3) Uani 1 1 d . . .
H46' H -0.3716 0.2311 0.0758 0.149 Uiso 1 1 calc R . .
C47' C -0.4750(7) 0.1085(8) 0.0832(6) 0.099(3) Uani 1 1 d . . .
H47' H -0.5266 0.1095 0.0338 0.131 Uiso 1 1 calc R . .
C48' C -0.4903(6) 0.0370(6) 0.1279(5) 0.0737(18) Uani 1 1 d . . .
H48' H -0.5507 -0.0136 0.1088 0.098 Uiso 1 1 calc R . .
C49' C -0.4182(8) 0.0374(7) 0.2013(6) 0.096(3) Uani 1 1 d . . .
H49' H -0.4307 -0.0104 0.2342 0.128 Uiso 1 1 calc R . .
C50' C -0.3230(6) 0.1115(7) 0.2282(6) 0.084(2) Uani 1 1 d . . .
H50' H -0.2718 0.1084 0.2773 0.111 Uiso 1 1 calc R . .
C51' C -0.0587(6) 0.1254(5) 0.0597(4) 0.0640(15) Uani 1 1 d . . .
H51D H -0.1042 0.0594 0.0500 0.096 Uiso 1 1 calc R . .
H51E H -0.0007 0.1108 0.0304 0.096 Uiso 1 1 calc R . .
H51F H -0.1028 0.1814 0.0399 0.096 Uiso 1 1 calc R . .
C52' C 0.2091(5) 0.1287(5) 0.1679(4) 0.0577(14) Uani 1 1 d . . .
C53' C 0.2784(7) -0.0120(6) 0.2334(6) 0.085(2) Uani 1 1 d . . .
H53D H 0.2984 -0.0276 0.2882 0.128 Uiso 1 1 calc R . .
H53E H 0.3418 -0.0167 0.2096 0.128 Uiso 1 1 calc R . .
H53F H 0.2212 -0.0644 0.1983 0.128 Uiso 1 1 calc R . .
C54' C 0.4329(11) 0.3354(11) 0.2651(8) 0.150(6) Uani 1 1 d . . .
H54D H 0.4987 0.3084 0.2490 0.226 Uiso 1 1 calc R . .
H54E H 0.4201 0.3026 0.3090 0.226 Uiso 1 1 calc R . .
H54F H 0.4415 0.4139 0.2846 0.226 Uiso 1 1 calc R . .
O1' O 0.3501(16) 0.3381(9) 0.4454(7) 0.273(10) Uani 1 1 d D . .
O2' O 0.3302(8) 0.3305(7) 0.5705(5) 0.141(3) Uani 1 1 d D . .
O3' O 0.4631(4) 0.7252(6) 0.5801(3) 0.106(2) Uani 1 1 d . . .
O4' O 0.5237(3) 0.8219(4) 0.4638(3) 0.0650(11) Uani 1 1 d . . .
O5' O 0.5133(3) 0.8154(4) 0.2999(3) 0.0609(10) Uani 1 1 d . . .
O6' O 0.5328(3) 0.6947(4) 0.1294(3) 0.0623(10) Uani 1 1 d . . .
O7' O 0.3702(3) 0.7702(4) 0.0915(3) 0.0614(10) Uani 1 1 d . . .
O8' O 0.2931(3) 0.5298(3) 0.0957(2) 0.0485(8) Uani 1 1 d . . .
O9' O -0.1436(4) 0.7127(4) 0.0825(3) 0.0784(13) Uani 1 1 d . . .
O10' O 0.0232(3) 0.7895(3) 0.1632(3) 0.0612(10) Uani 1 1 d . . .
O11' O -0.2437(3) 0.5100(4) 0.1758(3) 0.0666(12) Uani 1 1 d . . .
O12' O -0.1782(3) 0.3010(3) 0.1478(2) 0.0527(9) Uani 1 1 d . . .
O13' O -0.0107(3) 0.1626(3) 0.1488(2) 0.0516(9) Uani 1 1 d . . .
O14' O 0.2386(4) 0.0983(4) 0.2398(3) 0.0710(12) Uani 1 1 d . . .
O15' O 0.2146(5) 0.0751(4) 0.1016(4) 0.0915(16) Uani 1 1 d . . .
O16' O 0.3529(4) 0.3113(4) 0.2036(4) 0.0919(17) Uani 1 1 d . . .

loop_
_atom_site_aniso_label
_atom_site_aniso_U_11
_atom_site_aniso_U_22
_atom_site_aniso_U_33
_atom_site_aniso_U_23
_atom_site_aniso_U_13
_atom_site_aniso_U_12
C1 0.033(2) 0.041(3) 0.040(2) 0.004(2) 0.0049(19) 0.007(2)
C2 0.040(3) 0.035(3) 0.055(3) 0.007(2) 0.014(2) 0.005(2)
C3 0.043(3) 0.038(3) 0.051(3) 0.002(2) 0.009(2) 0.000(2)
C4 0.038(2) 0.047(3) 0.043(3) 0.004(2) 0.007(2) -0.003(2)
C5 0.036(2) 0.038(3) 0.045(3) 0.007(2) 0.012(2) 0.007(2)
C6 0.041(2) 0.034(2) 0.030(2) 0.0028(19) 0.0056(18) 0.0014(19)
C7 0.042(3) 0.037(3) 0.040(3) 0.008(2) 0.007(2) 0.007(2)
C8 0.042(3) 0.039(3) 0.044(3) 0.002(2) 0.003(2) 0.000(2)
C9 0.035(2) 0.039(3) 0.048(3) 0.002(2) 0.008(2) 0.004(2)
C10 0.041(2) 0.041(3) 0.033(2) 0.001(2) 0.0054(19) 0.006(2)
C11 0.036(2) 0.036(2) 0.043(3) 0.001(2) 0.0086(19) 0.003(2)
C12 0.040(3) 0.043(3) 0.046(3) 0.001(2) 0.006(2) 0.004(2)
C13 0.058(3) 0.068(4) 0.050(3) 0.009(3) 0.005(3) 0.028(3)
C14 0.085(5) 0.095(5) 0.047(3) 0.015(3) 0.012(3) 0.040(4)
C15 0.066(4) 0.085(5) 0.044(3) 0.007(3) 0.014(3) 0.018(3)
C16 0.040(3) 0.058(3) 0.045(3) -0.007(2) 0.008(2) 0.006(2)
C17 0.031(2) 0.042(3) 0.043(3) 0.001(2) 0.0075(19) 0.002(2)
C18 0.036(2) 0.034(2) 0.048(3) 0.001(2) 0.010(2) 0.002(2)
C19 0.035(2) 0.038(3) 0.050(3) 0.001(2) 0.010(2) 0.002(2)
C20 0.033(2) 0.042(3) 0.041(3) 0.004(2) 0.0067(19) 0.004(2)
C21 0.052(3) 0.049(3) 0.073(4) 0.008(3) 0.021(3) -0.003(3)
C22 0.061(4) 0.072(4) 0.105(6) 0.028(4) 0.007(4) -0.003(3)
C23 0.096(7) 0.104(8) 0.297(18) 0.116(10) 0.065(9) 0.031(6)
C24 0.091(6) 0.088(6) 0.219(13) 0.073(8) 0.019(7) 0.020(5)
C25 0.110(7) 0.108(7) 0.088(6) 0.039(5) -0.001(5) -0.008(6)
C26 0.077(4) 0.063(4) 0.090(5) -0.004(4) 0.047(4) -0.008(3)
C27 0.055(3) 0.063(4) 0.051(3) 0.007(3) 0.000(2) 0.020(3)
C28 0.047(3) 0.050(3) 0.061(3) 0.012(3) 0.007(2) 0.016(2)
C29 0.045(3) 0.060(3) 0.053(3) -0.003(3) 0.003(2) 0.013(3)
C30 0.059(4) 0.071(4) 0.060(4) -0.011(3) 0.008(3) 0.011(3)
C31 0.067(4) 0.066(4) 0.103(6) 0.017(4) 0.015(4) 0.025(4)
C32 0.085(5) 0.105(6) 0.115(7) 0.052(5) 0.032(5) 0.060(5)
C33 0.088(5) 0.092(5) 0.075(4) 0.028(4) 0.025(4) 0.034(4)
C34 0.067(4) 0.057(3) 0.055(3) 0.000(3) 0.023(3) 0.010(3)
C35 0.046(3) 0.040(3) 0.067(4) 0.004(3) 0.014(3) 0.001(2)
C36 0.086(5) 0.063(4) 0.163(9) 0.054(5) 0.037(5) 0.002(4)
C37 0.045(4) 0.092(6) 0.123(7) 0.016(5) -0.007(4) -0.009(4)
C38 0.195(12) 0.173(11) 0.070(5) 0.053(7) 0.058(7) 0.097(10)
C39 0.222(15) 0.214(14) 0.128(10) 0.073(10) 0.024(10) 0.094(12)
C40 0.288(18) 0.257(18) 0.185(15) 0.001(13) 0.093(14) 0.010(16)
C41 0.244(16) 0.235(16) 0.162(12) 0.058(11) 0.094(12) -0.031(14)
C42 0.31(2) 0.285(18) 0.260(18) 0.152(15) 0.087(14) 0.069(15)
C43 0.091(6) 0.151(8) 0.060(4) 0.028(5) 0.029(4) 0.034(6)
C44 0.061(4) 0.067(4) 0.082(4) -0.019(4) 0.029(3) 0.000(3)
C45 0.053(3) 0.060(4) 0.067(4) -0.012(3) 0.017(3) 0.002(3)
C46 0.085(5) 0.097(6) 0.070(4) -0.021(4) 0.032(4) -0.006(4)
C47 0.064(5) 0.118(7) 0.088(6) -0.041(5) 0.031(4) -0.014(5)
C48 0.072(5) 0.108(7) 0.133(9) -0.060(7) 0.034(6) 0.008(5)
C49 0.103(7) 0.102(7) 0.156(11) 0.002(7) 0.043(7) 0.032(6)
C50 0.094(6) 0.082(5) 0.083(5) 0.005(4) 0.021(4) 0.010(4)
C51 0.038(3) 0.091(5) 0.060(3) 0.002(3) 0.014(2) 0.015(3)
C52 0.044(3) 0.046(3) 0.053(3) 0.008(3) 0.008(2) 0.013(2)
C53 0.064(4) 0.086(5) 0.051(3) 0.026(3) 0.002(3) 0.010(3)
C54 0.069(4) 0.101(5) 0.051(3) 0.023(3) 0.023(3) 0.022(4)
O1 0.060(3) 0.094(4) 0.180(6) 0.077(4) 0.016(3) 0.007(3)
O2 0.073(3) 0.065(3) 0.154(5) 0.028(3) 0.011(3) -0.008(3)
O3 0.044(2) 0.054(2) 0.076(3) 0.005(2) 0.0222(18) 0.0014(17)
O4 0.0416(18) 0.0436(19) 0.0497(19) 0.0090(16) 0.0123(15) 0.0141(15)
O5 0.0483(19) 0.0381(18) 0.053(2) 0.0036(16) 0.0138(16) 0.0115(15)
O6 0.063(3) 0.057(2) 0.086(3) 0.026(2) 0.018(2) 0.000(2)
O7 0.086(3) 0.052(2) 0.079(3) -0.010(2) 0.014(3) -0.016(2)
O8 0.0366(19) 0.055(2) 0.081(3) 0.010(2) 0.0161(18) 0.0002(17)
O9 0.194(9) 0.141(7) 0.134(6) 0.042(5) 0.074(6) 0.017(6)
O10 0.242(11) 0.172(8) 0.210(10) 0.059(8) 0.144(9) 0.096(8)
O11 0.068(3) 0.137(5) 0.042(2) 0.003(3) 0.010(2) 0.029(3)
O12 0.049(2) 0.056(2) 0.051(2) -0.0077(18) 0.0159(16) 0.0092(18)
O13 0.0439(19) 0.047(2) 0.061(2) 0.0069(17) 0.0183(16) 0.0188(16)
O14 0.050(2) 0.057(2) 0.051(2) 0.0177(18) 0.0029(16) 0.0064(17)
O15 0.058(2) 0.070(3) 0.091(3) 0.046(3) 0.016(2) 0.003(2)
O16 0.059(2) 0.053(2) 0.045(2) 0.0009(17) 0.0113(16) 0.0121(18)
C1' 0.041(3) 0.051(3) 0.045(3) 0.010(2) 0.010(2) 0.010(2)
C2' 0.052(3) 0.066(4) 0.045(3) 0.008(3) 0.006(2) -0.005(3)
C3' 0.072(4) 0.112(6) 0.041(3) 0.014(3) 0.011(3) -0.019(4)
C4' 0.061(4) 0.121(6) 0.038(3) 0.011(3) 0.012(3) -0.011(4)
C5' 0.044(3) 0.073(4) 0.052(3) 0.003(3) -0.003(2) -0.003(3)
C6' 0.038(3) 0.053(3) 0.049(3) 0.007(2) 0.009(2) 0.001(2)
C7' 0.033(2) 0.054(3) 0.058(3) 0.007(3) 0.002(2) -0.003(2)
C8' 0.040(3) 0.052(3) 0.048(3) 0.011(2) 0.014(2) 0.007(2)
C9' 0.041(3) 0.047(3) 0.036(2) 0.004(2) 0.004(2) 0.008(2)
C10' 0.036(2) 0.048(3) 0.041(3) 0.004(2) 0.009(2) 0.008(2)
C11' 0.041(3) 0.043(3) 0.041(3) 0.005(2) 0.010(2) 0.004(2)
C12' 0.040(3) 0.048(3) 0.037(2) -0.002(2) 0.007(2) 0.002(2)
C13' 0.048(3) 0.041(3) 0.046(3) -0.004(2) 0.015(2) -0.001(2)
C14' 0.043(3) 0.053(3) 0.055(3) -0.005(3) 0.017(2) -0.003(2)
C15' 0.038(3) 0.055(3) 0.056(3) -0.001(3) 0.015(2) 0.005(2)
C16' 0.039(3) 0.054(3) 0.043(3) -0.003(2) 0.014(2) -0.010(2)
C17' 0.046(3) 0.046(3) 0.034(2) -0.002(2) 0.012(2) 0.003(2)
C18' 0.049(3) 0.044(3) 0.037(3) 0.009(2) 0.011(2) -0.001(2)
C19' 0.052(3) 0.045(3) 0.055(3) 0.013(3) 0.016(2) 0.012(2)
C20' 0.041(3) 0.055(3) 0.061(3) 0.013(3) 0.011(2) 0.004(2)
C21' 0.097(7) 0.205(12) 0.062(5) 0.015(6) 0.010(4) -0.039(7)
C22' 0.229(15) 0.250(15) 0.264(16) 0.161(13) 0.160(13) 0.042(12)
C23' 0.190(14) 0.150(13) 0.139(12) 0.003(9) 0.017(10) 0.083(11)
C24' 0.189(15) 0.129(11) 0.158(13) 0.031(9) 0.047(10) 0.047(10)
C25' 0.25(2) 0.205(16) 0.141(12) 0.052(11) 0.029(12) 0.136(15)
C26' 0.084(5) 0.168(9) 0.050(4) 0.023(5) -0.009(4) -0.017(6)
C27' 0.049(4) 0.085(5) 0.110(6) -0.027(5) 0.007(4) -0.004(4)
C28' 0.058(4) 0.067(5) 0.098(6) -0.022(4) 0.013(4) -0.006(3)
C29' 0.090(6) 0.080(6) 0.104(6) -0.026(5) 0.005(5) 0.012(5)
C30' 0.073(5) 0.100(7) 0.105(7) -0.037(6) -0.006(5) 0.000(5)
C31' 0.054(5) 0.104(7) 0.142(9) -0.039(7) 0.014(5) 0.000(4)
C32' 0.110(8) 0.117(8) 0.157(11) -0.026(8) 0.040(7) -0.028(7)
C33' 0.100(7) 0.089(6) 0.125(8) -0.017(6) 0.012(6) -0.012(6)
C34' 0.038(3) 0.131(7) 0.080(5) 0.018(4) 0.009(3) -0.020(4)
C35' 0.049(3) 0.043(3) 0.058(3) 0.006(3) 0.009(2) 0.002(2)
C36' 0.069(4) 0.080(4) 0.052(3) 0.025(3) 0.015(3) 0.011(3)
C37' 0.044(3) 0.105(5) 0.042(3) 0.016(3) 0.000(2) 0.016(3)
C38' 0.047(3) 0.052(3) 0.077(4) -0.008(3) 0.018(3) 0.004(3)
C39' 0.044(3) 0.058(4) 0.072(4) -0.005(3) 0.004(3) 0.006(3)
C40' 0.083(5) 0.116(7) 0.069(4) 0.005(4) 0.014(4) 0.024(5)
C41' 0.096(5) 0.078(5) 0.081(5) 0.020(4) 0.046(4) 0.031(4)
C42' 0.075(5) 0.062(4) 0.092(5) 0.001(4) 0.001(4) 0.019(4)
C43' 0.046(3) 0.067(4) 0.111(6) -0.001(4) 0.007(4) -0.001(3)
C44' 0.072(4) 0.106(6) 0.052(3) 0.012(4) 0.025(3) -0.021(4)
C45' 0.052(3) 0.070(4) 0.056(3) 0.006(3) 0.020(3) -0.009(3)
C46' 0.113(7) 0.124(7) 0.092(6) 0.045(6) -0.007(5) -0.065(6)
C47' 0.074(5) 0.123(7) 0.091(6) 0.027(5) 0.000(4) -0.042(5)
C48' 0.059(4) 0.074(4) 0.088(5) 0.012(4) 0.023(4) -0.008(3)
C49' 0.096(6) 0.073(5) 0.117(7) 0.048(5) -0.008(5) -0.022(4)
C50' 0.070(4) 0.081(5) 0.101(6) 0.036(4) 0.005(4) 0.003(4)
C51' 0.077(4) 0.056(4) 0.056(3) 0.005(3) 0.017(3) -0.003(3)
C52' 0.053(3) 0.058(4) 0.062(4) 0.021(3) 0.009(3) 0.001(3)
C53' 0.083(5) 0.068(4) 0.109(6) 0.041(4) 0.012(4) 0.016(4)
C54' 0.134(10) 0.136(10) 0.127(9) -0.029(8) -0.026(8) 0.037(8)
O1' 0.61(3) 0.142(8) 0.150(9) 0.080(7) 0.217(15) 0.125(13)
O2' 0.171(8) 0.162(8) 0.122(6) 0.071(6) 0.059(5) 0.020(6)
O3' 0.070(3) 0.193(7) 0.039(2) -0.001(3) 0.004(2) -0.041(4)
O4' 0.051(2) 0.075(3) 0.053(2) -0.007(2) -0.0002(18) -0.010(2)
O5' 0.051(2) 0.068(3) 0.059(2) 0.008(2) 0.0079(17) -0.0159(19)
O6' 0.052(2) 0.079(3) 0.060(2) 0.020(2) 0.0180(18) 0.013(2)
O7' 0.061(2) 0.069(3) 0.061(2) 0.030(2) 0.0151(19) 0.013(2)
O8' 0.0440(19) 0.052(2) 0.0422(19) 0.0004(16) 0.0053(14) 0.0019(16)
O9' 0.070(3) 0.077(3) 0.070(3) -0.004(2) -0.001(2) 0.002(2)
O10' 0.055(2) 0.060(2) 0.063(2) 0.004(2) 0.0116(18) 0.0008(19)
O11' 0.037(2) 0.069(3) 0.088(3) -0.005(2) 0.023(2) 0.0022(19)
O12' 0.049(2) 0.053(2) 0.055(2) 0.0043(18) 0.0168(17) -0.0111(17)
O13' 0.061(2) 0.046(2) 0.047(2) 0.0080(16) 0.0131(17) -0.0038(17)
O14' 0.071(3) 0.065(3) 0.077(3) 0.029(2) 0.002(2) 0.012(2)
O15' 0.132(5) 0.066(3) 0.084(4) 0.015(3) 0.043(3) 0.039(3)
O16' 0.049(2) 0.069(3) 0.150(5) 0.022(3) 0.009(3) 0.014(2)

loop_
_atom_type_symbol
_atom_type_description
_atom_type_scat_dispersion_real
_atom_type_scat_dispersion_imag
_atom_type_scat_source
C C 0.0033 0.0016 'International Tables Vol C Tables 4.2.6.8 and 6.1.1.4'
H H 0.0000 0.0000 'International Tables Vol C Tables 4.2.6.8 and 6.1.1.4'
O O 0.0106 0.0060 'International Tables Vol C Tables 4.2.6.8 and 6.1.1.4'

loop_
_geom_angle_atom_site_label_1
_geom_angle_atom_site_label_2
_geom_angle_atom_site_label_3
_geom_angle
_geom_angle_site_symmetry_1
_geom_angle_site_symmetry_3
_geom_angle_publ_flag
C10 C1 C2 120.1(4) . . ?
C10 C1 C6 120.9(4) . . ?
C2 C1 C6 118.9(4) . . ?
C3 C2 C1 122.2(4) . . ?
C2 C3 C4 119.4(5) . . ?
C2 C3 C21 121.3(5) . . ?
C4 C3 C21 119.3(4) . . ?
O3 C4 C5 122.2(4) . . ?
O3 C4 C3 117.5(5) . . ?
C5 C4 C3 119.9(4) . . ?
O4 C5 C4 118.1(4) . . ?
O4 C5 C6 120.7(4) . . ?
C4 C5 C6 121.3(4) . . ?
C5 C6 C1 118.1(4) . . ?
C5 C6 C7 124.5(4) . . ?
C1 C6 C7 117.3(4) . . ?
C8 C7 O5 117.3(4) . . ?
C8 C7 C6 120.7(4) . . ?
O5 C7 C6 121.9(4) . . ?
C7 C8 C9 121.5(5) . . ?
C7 C8 C35 119.4(4) . . ?
C9 C8 C35 119.1(4) . . ?
C10 C9 O8 122.2(4) . . ?
C10 C9 C8 120.0(4) . . ?
O8 C9 C8 117.6(4) . . ?
C9 C10 C1 119.4(4) . . ?
C9 C10 C11 119.5(4) . . ?
C1 C10 C11 121.1(4) . . ?
C20 C11 C12 118.4(4) . . ?
C20 C11 C10 120.4(4) . . ?
C12 C11 C10 121.2(4) . . ?
C13 C12 C17 119.3(5) . . ?
C13 C12 C11 120.0(4) . . ?
C17 C12 C11 120.6(4) . . ?
C14 C13 C12 121.8(5) . . ?
C13 C14 C15 118.5(6) . . ?
C13 C14 C38 120.9(6) . . ?
C15 C14 C38 120.5(6) . . ?
C16 C15 C14 121.8(5) . . ?
C16 C15 O11 119.2(6) . . ?
C14 C15 O11 119.0(6) . . ?
C15 C16 O12 118.1(5) . . ?
C15 C16 C17 121.4(5) . . ?
O12 C16 C17 120.5(5) . . ?
C16 C17 C12 117.0(4) . . ?
C16 C17 C18 125.2(4) . . ?
C12 C17 C18 117.7(4) . . ?
C19 C18 O13 116.5(4) . . ?
C19 C18 C17 121.4(4) . . ?
O13 C18 C17 122.0(4) . . ?
C18 C19 C20 120.0(5) . . ?
C18 C19 C52 120.2(4) . . ?
C20 C19 C52 119.8(4) . . ?
C11 C20 O16 120.3(4) . . ?
C11 C20 C19 121.8(4) . . ?
O16 C20 C19 117.4(4) . . ?
C22 C21 C3 115.8(6) . . ?
O1 C22 O2 104.3(6) . . ?
O1 C22 C21 109.8(6) . . ?
O2 C22 C21 108.8(6) . . ?
O1 C22 C25 111.4(7) . . ?
O2 C22 C25 107.0(7) . . ?
C21 C22 C25 114.9(7) . . ?
O1 C23 C24 104.7(8) . . ?
O2 C24 C23 106.4(8) . . ?
O4 C27 C28 109.6(5) . . ?
C33 C28 C29 119.1(5) . . ?
C33 C28 C27 119.3(6) . . ?
C29 C28 C27 121.5(5) . . ?
C30 C29 C28 119.0(5) . . ?
C29 C30 C31 121.9(6) . . ?
C32 C31 C30 119.2(6) . . ?
C31 C32 C33 120.6(7) . . ?
C28 C33 C32 120.0(7) . . ?
O7 C35 O6 125.0(6) . . ?
O7 C35 C8 123.4(6) . . ?
O6 C35 C8 111.6(5) . . ?
C14 C38 C39 105.4(10) . . ?
O10 C39 O9 101.6(10) . . ?
O10 C39 C42 94.6(14) . . ?
O9 C39 C42 105.5(15) . . ?
O10 C39 C38 107.2(12) . . ?
O9 C39 C38 121.4(11) . . ?
C42 C39 C38 121.3(15) . . ?
O9 C40 C41 94.5(14) . . ?
O10 C41 C40 107.8(17) . . ?
O12 C44 C45 108.7(5) . . ?
C50 C45 C46 118.5(7) . . ?
C50 C45 C44 121.7(7) . . ?
C46 C45 C44 119.8(7) . . ?
C47 C46 C45 120.1(9) . . ?
C48 C47 C46 119.4(9) . . ?
C47 C48 C49 122.6(8) . . ?
C48 C49 C50 118.4(11) . . ?
C45 C50 C49 120.9(9) . . ?
O15 C52 O14 123.4(5) . . ?
O15 C52 C19 124.7(5) . . ?
O14 C52 C19 111.9(5) . . ?
C23 O1 C22 107.1(6) . . ?
C24 O2 C22 108.4(7) . . ?
C4 O3 C26 119.4(5) . . ?
C5 O4 C27 113.1(4) . . ?
C7 O5 C34 113.8(4) . . ?
C35 O6 C36 116.5(6) . . ?
C9 O8 C37 115.3(5) . . ?
C40 O9 C39 116.8(12) . . ?
C39 O10 C41 106.7(13) . . ?
C15 O11 C43 116.1(6) . . ?
C16 O12 C44 113.6(4) . . ?
C18 O13 C51 112.4(4) . . ?
C52 O14 C53 116.8(4) . . ?
C20 O16 C54 115.2(4) . . ?
C10' C1' C2' 118.7(5) . . ?
C10' C1' C6' 121.8(5) . . ?
C2' C1' C6' 119.5(5) . . ?
C3' C2' C1' 121.8(6) . . ?
C2' C3' C4' 117.9(6) . . ?
C2' C3' C21' 117.8(7) . . ?
C4' C3' C21' 124.1(6) . . ?
C5' C4' O3' 120.5(7) . . ?
C5' C4' C3' 121.8(6) . . ?
O3' C4' C3' 117.6(6) . . ?
C4' C5' O4' 119.4(5) . . ?
C4' C5' C6' 122.2(6) . . ?
O4' C5' C6' 118.4(5) . . ?
C7' C6' C1' 116.9(5) . . ?
C7' C6' C5' 126.6(5) . . ?
C1' C6' C5' 116.5(5) . . ?
C8' C7' O5' 115.8(5) . . ?
C8' C7' C6' 122.0(5) . . ?
O5' C7' C6' 122.1(5) . . ?
C7' C8' C9' 120.1(5) . . ?
C7' C8' C35' 120.6(5) . . ?
C9' C8' C35' 119.3(5) . . ?
C10' C9' O8' 121.7(5) . . ?
C10' C9' C8' 121.6(4) . . ?
O8' C9' C8' 116.5(4) . . ?
C9' C10' C1' 117.6(5) . . ?
C9' C10' C11' 121.3(4) . . ?
C1' C10' C11' 121.1(4) . . ?
C20' C11' C12' 118.6(5) . . ?
C20' C11' C10' 121.5(4) . . ?
C12' C11' C10' 119.9(4) . . ?
C17' C12' C13' 119.0(4) . . ?
C17' C12' C11' 121.0(4) . . ?
C13' C12' C11' 120.0(5) . . ?
C14' C13' C12' 123.4(5) . . ?
C13' C14' C15' 116.6(5) . . ?
C13' C14' C38' 122.9(5) . . ?
C15' C14' C38' 120.5(5) . . ?
C16' C15' O11' 119.8(5) . . ?
C16' C15' C14' 122.0(5) . . ?
O11' C15' C14' 118.1(5) . . ?
C15' C16' O12' 118.7(4) . . ?
C15' C16' C17' 120.9(5) . . ?
O12' C16' C17' 120.4(5) . . ?
C12' C17' C16' 118.2(4) . . ?
C12' C17' C18' 118.1(4) . . ?
C16' C17' C18' 123.7(5) . . ?
C19' C18' O13' 117.3(5) . . ?
C19' C18' C17' 119.8(5) . . ?
O13' C18' C17' 122.8(4) . . ?
C18' C19' C20' 121.7(5) . . ?
C18' C19' C52' 118.0(5) . . ?
C20' C19' C52' 120.3(5) . . ?
O16' C20' C11' 123.8(5) . . ?
O16' C20' C19' 115.1(5) . . ?
C11' C20' C19' 120.8(5) . . ?
C3' C21' C22' 112.4(7) . . ?
O1' C22' O2' 98.9(8) . . ?
O1' C22' C25' 89.5(12) . . ?
O2' C22' C25' 99.4(13) . . ?
O1' C22' C21' 121.3(11) . . ?
O2' C22' C21' 122.5(9) . . ?
C25' C22' C21' 118.5(10) . . ?
O1' C23' C24' 106.7(10) . . ?
O2' C24' C23' 100.2(9) . . ?
O4' C27' C28' 109.1(6) . . ?
C33' C28' C29' 117.9(9) . . ?
C33' C28' C27' 118.3(8) . . ?
C29' C28' C27' 123.7(10) . . ?
C28' C29' C30' 122.3(11) . . ?
C31' C30' C29' 117.4(10) . . ?
C30' C31' C32' 123.9(11) . . ?
C31' C32' C33' 116.9(13) . . ?
C28' C33' C32' 121.5(11) . . ?
O7' C35' O6' 125.7(5) . . ?
O7' C35' C8' 123.2(5) . . ?
O6' C35' C8' 111.1(4) . . ?
C14' C38' C39' 116.5(5) . . ?
O9' C39' O10' 106.4(5) . . ?
O9' C39' C38' 110.7(5) . . ?
O10' C39' C38' 110.0(5) . . ?
O9' C39' C42' 109.3(5) . . ?
O10' C39' C42' 109.8(5) . . ?
C38' C39' C42' 110.5(6) . . ?
O9' C40' C41' 104.4(6) . . ?
O10' C41' C40' 102.4(6) . . ?
O12' C44' C45' 107.8(5) . . ?
C50' C45' C46' 116.5(7) . . ?
C50' C45' C44' 120.0(6) . . ?
C46' C45' C44' 123.4(6) . . ?
C45' C46' C47' 120.6(8) . . ?
C48' C47' C46' 121.1(8) . . ?
C47' C48' C49' 120.0(7) . . ?
C48' C49' C50' 119.7(7) . . ?
C45' C50' C49' 121.9(7) . . ?
O15' C52' O14' 125.7(6) . . ?
O15' C52' C19' 123.8(6) . . ?
O14' C52' C19' 110.5(5) . . ?
C23' O1' C22' 114.7(9) . . ?
C24' O2' C22' 117.7(9) . . ?
C4' O3' C26' 116.1(6) . . ?
C5' O4' C27' 113.0(5) . . ?
C7' O5' C34' 113.0(5) . . ?
C35' O6' C36' 114.2(5) . . ?
C9' O8' C37' 115.0(4) . . ?
C39' O9' C40' 108.4(6) . . ?
C39' O10' C41' 105.0(5) . . ?
C15' O11' C43' 114.8(5) . . ?
C16' O12' C44' 113.1(4) . . ?
C18' O13' C51' 113.7(4) . . ?
C52' O14' C53' 114.6(6) . . ?
C54' O16' C20' 125.5(9) . . ?

loop_
_geom_bond_atom_site_label_1
_geom_bond_atom_site_label_2
_geom_bond_distance
_geom_bond_site_symmetry_2
_geom_bond_publ_flag
C1 C10 1.416(7) . ?
C1 C2 1.418(7) . ?
C1 C6 1.427(6) . ?
C2 C3 1.366(7) . ?
C3 C4 1.419(7) . ?
C3 C21 1.525(8) . ?
C4 O3 1.364(6) . ?
C4 C5 1.391(7) . ?
C5 O4 1.384(6) . ?
C5 C6 1.423(6) . ?
C6 C7 1.430(7) . ?
C7 C8 1.359(7) . ?
C7 O5 1.380(6) . ?
C8 C9 1.412(7) . ?
C8 C35 1.518(8) . ?
C9 C10 1.377(7) . ?
C9 O8 1.381(6) . ?
C10 C11 1.496(6) . ?
C11 C20 1.380(7) . ?
C11 C12 1.436(7) . ?
C12 C13 1.414(8) . ?
C12 C17 1.426(6) . ?
C13 C14 1.374(9) . ?
C14 C15 1.385(9) . ?
C14 C38 1.522(11) . ?
C15 C16 1.372(9) . ?
C15 O11 1.399(7) . ?
C16 O12 1.403(6) . ?
C16 C17 1.418(7) . ?
C17 C18 1.429(7) . ?
C18 C19 1.368(7) . ?
C18 O13 1.387(5) . ?
C19 C20 1.411(7) . ?
C19 C52 1.485(8) . ?
C20 O16 1.386(6) . ?
C21 C22 1.463(10) . ?
C22 O1 1.427(9) . ?
C22 O2 1.446(9) . ?
C22 C25 1.493(13) . ?
C23 O1 1.393(10) . ?
C23 C24 1.533(16) . ?
C24 O2 1.346(10) . ?
C26 O3 1.430(8) . ?
C27 O4 1.411(6) . ?
C27 C28 1.525(8) . ?
C28 C33 1.371(9) . ?
C28 C29 1.420(8) . ?
C29 C30 1.372(8) . ?
C30 C31 1.375(10) . ?
C31 C32 1.365(12) . ?
C32 C33 1.408(10) . ?
C34 O5 1.448(7) . ?
C35 O7 1.196(7) . ?
C35 O6 1.329(8) . ?
C36 O6 1.440(8) . ?
C37 O8 1.410(9) . ?
C38 C39 1.556(9) . ?
C39 O10 1.428(9) . ?
C39 O9 1.463(9) . ?
C39 C42 1.506(10) . ?
C40 O9 1.439(10) . ?
C40 C41 1.529(10) . ?
C41 O10 1.446(10) . ?
C43 O11 1.406(10) . ?
C44 O12 1.427(8) . ?
C44 C45 1.485(8) . ?
C45 C50 1.333(11) . ?
C45 C46 1.399(10) . ?
C46 C47 1.383(12) . ?
C47 C48 1.307(15) . ?
C48 C49 1.356(17) . ?
C49 C50 1.396(13) . ?
C51 O13 1.447(7) . ?
C52 O15 1.215(7) . ?
C52 O14 1.339(7) . ?
C53 O14 1.463(7) . ?
C54 O16 1.455(8) . ?
C1' C10' 1.432(7) . ?
C1' C2' 1.433(8) . ?
C1' C6' 1.432(8) . ?
C2' C3' 1.385(9) . ?
C3' C4' 1.413(10) . ?
C3' C21' 1.544(8) . ?
C4' C5' 1.359(9) . ?
C4' O3' 1.377(8) . ?
C5' O4' 1.397(8) . ?
C5' C6' 1.437(8) . ?
C6' C7' 1.402(8) . ?
C7' C8' 1.363(8) . ?
C7' O5' 1.398(7) . ?
C8' C9' 1.424(8) . ?
C8' C35' 1.494(8) . ?
C9' C10' 1.365(7) . ?
C9' O8' 1.390(6) . ?
C10' C11' 1.482(7) . ?
C11' C20' 1.387(7) . ?
C11' C12' 1.436(7) . ?
C12' C17' 1.414(7) . ?
C12' C13' 1.415(7) . ?
C13' C14' 1.379(7) . ?
C14' C15' 1.440(8) . ?
C14' C38' 1.505(8) . ?
C15' C16' 1.361(8) . ?
C15' O11' 1.379(6) . ?
C16' O12' 1.381(6) . ?
C16' C17' 1.438(7) . ?
C17' C18' 1.445(7) . ?
C18' C19' 1.373(7) . ?
C18' O13' 1.385(6) . ?
C19' C20' 1.404(8) . ?
C19' C52' 1.524(8) . ?
C20' O16' 1.379(7) . ?
C21' C22' 1.567(9) . ?
C22' O1' 1.439(10) . ?
C22' O2' 1.450(9) . ?
C22' C25' 1.489(10) . ?
C23' O1' 1.427(9) . ?
C23' C24' 1.515(9) . ?
C24' O2' 1.437(9) . ?
C26' O3' 1.459(10) . ?
C27' O4' 1.439(9) . ?
C27' C28' 1.475(11) . ?
C28' C33' 1.345(15) . ?
C28' C29' 1.360(12) . ?
C29' C30' 1.394(14) . ?
C30' C31' 1.298(16) . ?
C31' C32' 1.376(17) . ?
C32' C33' 1.391(15) . ?
C34' O5' 1.457(8) . ?
C35' O7' 1.208(7) . ?
C35' O6' 1.322(7) . ?
C36' O6' 1.442(7) . ?
C37' O8' 1.432(6) . ?
C38' C39' 1.511(10) . ?
C39' O9' 1.420(8) . ?
C39' O10' 1.431(7) . ?
C39' C42' 1.542(9) . ?
C40' O9' 1.435(10) . ?
C40' C41' 1.505(12) . ?
C41' O10' 1.437(8) . ?
C43' O11' 1.433(9) . ?
C44' O12' 1.458(7) . ?
C44' C45' 1.507(9) . ?
C45' C50' 1.346(10) . ?
C45' C46' 1.400(11) . ?
C46' C47' 1.409(11) . ?
C47' C48' 1.323(11) . ?
C48' C49' 1.350(11) . ?
C49' C50' 1.425(11) . ?
C51' O13' 1.451(7) . ?
C52' O15' 1.187(8) . ?
C52' O14' 1.318(7) . ?
C53' O14' 1.453(8) . ?
C54' O16' 1.242(11) . ?
